data_4331832
loop_
_publ_author_name
'Fielden, John'
'Sprott, Joanna'
'Long, De-Liang'
'K\"ogerler, Paul'
'Cronin, Leroy'

_publ_section_title
;
 Controlling Aggregation of Copper(II)-Based Coordination
 Compounds:&#x00A0; From Mononuclear to Dinuclear, Tetranuclear, and
 Polymeric Copper Complexes
;
_journal_issue 7
_journal_name_full 'Inorganic Chemistry'
_journal_page_first 2886
_journal_page_last 2895
_journal_paper_doi 10.1021/ic051647t
_journal_volume 45
_journal_year 2006
_chemical_formula_moiety '(C12 H28 Cu1 N4 O2 2+), 2(Cl O8 -)'
_chemical_formula_sum 'C12 H28 Cl2 Cu N4 O10'
_chemical_formula_weight 522.82
_chemical_name_common 'Compound JF268br'
_chemical_name_systematic
;
 ?
;
_space_group_IT_number 2
_symmetry_cell_setting triclinic
_symmetry_space_group_name_Hall '-P 1'
_symmetry_space_group_name_H-M 'P -1'
_atom_sites_solution_hydrogens geom
_atom_sites_solution_primary direct
_atom_sites_solution_secondary difmap
_audit_creation_method SHELXL-97
_cell_angle_alpha 105.394(2)
_cell_angle_beta 108.615(2)
_cell_angle_gamma 99.2320(10)
_cell_formula_units_Z 1
_cell_length_a 6.9536(2)
_cell_length_b 8.1129(3)
_cell_length_c 9.6905(3)
_cell_measurement_reflns_used 4403
_cell_measurement_temperature 150(2)
_cell_measurement_theta_max 27.485
_cell_measurement_theta_min 1.52
_cell_volume 481.17(3)
_computing_cell_refinement 'HKL Scalepack (Otwinowski & Minor 1997)'
_computing_data_collection 'Collect (Nonius BV, 1997-2000)'
_computing_data_reduction 'HKL Denzo and Scalepack (Otwinowski & Minor 19'
_computing_molecular_graphics 'Ortep-3 for Windows (Farrugia, 1997)'
_computing_publication_material 'WinGX publication routines (Farrugia, 1999)'
_computing_structure_refinement 'SHELXL-97 (Sheldrick, 1997)'
_computing_structure_solution 'SHELXS-97 (Sheldrick, 1997)'
_diffrn_ambient_temperature 150(2)
_diffrn_measured_fraction_theta_full 0.996
_diffrn_measured_fraction_theta_max 0.996
_diffrn_measurement_device_type KappaCCD
_diffrn_measurement_method \w
_diffrn_radiation_monochromator graphite
_diffrn_radiation_source 'fine-focus sealed tube'
_diffrn_radiation_type MoK\a
_diffrn_radiation_wavelength 0.71073
_diffrn_reflns_av_R_equivalents 0.0329
_diffrn_reflns_av_sigmaI/netI 0.0249
_diffrn_reflns_limit_h_max 7
_diffrn_reflns_limit_h_min -8
_diffrn_reflns_limit_k_max 9
_diffrn_reflns_limit_k_min -9
_diffrn_reflns_limit_l_max 11
_diffrn_reflns_limit_l_min 0
_diffrn_reflns_number 6802
_diffrn_reflns_theta_full 25.99
_diffrn_reflns_theta_max 25.99
_diffrn_reflns_theta_min 2.70
_diffrn_standards_decay_% none
_exptl_absorpt_coefficient_mu 1.474
_exptl_absorpt_correction_T_max 0.779
_exptl_absorpt_correction_T_min 0.739
_exptl_absorpt_correction_type empirical
_exptl_absorpt_process_details
;
 R.H. Blessing, Acta Cryst. (1995), A51, 33-38
;
_exptl_crystal_colour red
_exptl_crystal_density_diffrn 1.804
_exptl_crystal_density_meas ?
_exptl_crystal_density_method 'not measured'
_exptl_crystal_description block
_exptl_crystal_F_000 271
_exptl_crystal_size_max 0.20
_exptl_crystal_size_mid 0.20
_exptl_crystal_size_min 0.16
_refine_diff_density_max 0.34
_refine_diff_density_min -0.43
_refine_diff_density_rms 0.06
_refine_ls_extinction_coef none
_refine_ls_extinction_method none
_refine_ls_goodness_of_fit_ref 1.053
_refine_ls_hydrogen_treatment mixed
_refine_ls_matrix_type full
_refine_ls_number_parameters 133
_refine_ls_number_reflns 1878
_refine_ls_number_restraints 0
_refine_ls_restrained_S_all 1.053
_refine_ls_R_factor_all 0.0271
_refine_ls_R_factor_gt 0.0245
_refine_ls_shift/su_max 0.000
_refine_ls_shift/su_mean 0.000
_refine_ls_structure_factor_coef Fsqd
_refine_ls_weighting_details 'calc w=1/[\s^2^(Fo^2^)+(0.0217P)^2^+0.5206P] where P=(Fo^2^+2Fc^2^)/3'
_refine_ls_weighting_scheme calc
_refine_ls_wR_factor_gt 0.0598
_refine_ls_wR_factor_ref 0.0611
_reflns_number_gt 1750
_reflns_number_total 1878
_reflns_threshold_expression >2sigma(I)
_cod_data_source_file ic051647tsup1.cif
_cod_data_source_block compound_1
_cod_depositor_comments
;
The following automatic conversions were performed:

'_exptl_crystal_density_meas' value 'none' was changed to '?' - the
value is perceived as not measured.

Automatic conversion script
Id: cif_fix_values 3008 2015-01-20 13:52:24Z robertas 
;
_cod_original_sg_symbol_H-M P-1
_cod_database_code 4331832

loop_
_symmetry_equiv_pos_as_xyz
'x, y, z'
'-x, -y, -z'

loop_
_atom_site_label
_atom_site_type_symbol
_atom_site_fract_x
_atom_site_fract_y
_atom_site_fract_z
_atom_site_U_iso_or_equiv
_atom_site_adp_type
_atom_site_occupancy
_atom_site_symmetry_multiplicity
_atom_site_calc_flag
_atom_site_refinement_flags
Cu Cu 0.0000 0.0000 0.5000 0.01241(10) Uani 1 2 d S
N1 N -0.2385(2) -0.2253(2) 0.39557(18) 0.0157(3) Uani 1 1 d .
H1A H -0.2149 -0.2939 0.4579 0.019 Uiso 1 1 calc R
H1B H -0.3600 -0.1938 0.3950 0.019 Uiso 1 1 calc R
N2 N -0.0501(2) 0.0439(2) 0.29583(18) 0.0147(3) Uani 1 1 d .
H2A H -0.1433 0.1129 0.2875 0.018 Uiso 1 1 calc R
H2B H 0.0755 0.1126 0.3055 0.018 Uiso 1 1 calc R
C1 C -0.2824(3) -0.3418(2) 0.2344(2) 0.0142(4) Uani 1 1 d .
H1 H -0.4119 -0.4402 0.2014 0.017 Uiso 1 1 calc R
C2 C -0.3272(3) -0.2356(3) 0.1247(2) 0.0160(4) Uani 1 1 d .
H2C H -0.3925 -0.3188 0.0167 0.019 Uiso 1 1 calc R
H2D H -0.4297 -0.1699 0.1439 0.019 Uiso 1 1 calc R
C3 C -0.1298(3) -0.1043(2) 0.1432(2) 0.0154(4) Uani 1 1 d .
H3 H -0.1675 -0.0523 0.0586 0.019 Uiso 1 1 calc R
C4 C 0.0421(3) -0.1961(3) 0.1298(2) 0.0161(4) Uani 1 1 d .
H4A H -0.0059 -0.2825 0.0239 0.019 Uiso 1 1 calc R
H4B H 0.1704 -0.1067 0.1475 0.019 Uiso 1 1 calc R
C5 C 0.0950(3) -0.2921(2) 0.2465(2) 0.0153(4) Uani 1 1 d .
H5 H 0.1560 -0.2031 0.3536 0.018 Uiso 1 1 calc R
C6 C -0.1017(3) -0.4246(2) 0.2280(2) 0.0164(4) Uani 1 1 d .
H6A H -0.0649 -0.4771 0.3111 0.020 Uiso 1 1 calc R
H6B H -0.1497 -0.5218 0.1277 0.020 Uiso 1 1 calc R
O O 0.2503(2) -0.37929(19) 0.22052(17) 0.0219(3) Uani 1 1 d .
H0 H 0.2835 -0.4335 0.2836 0.033 Uiso 1 1 calc R
O1 O 0.3230(2) 0.2909(2) 0.28769(19) 0.0281(4) Uani 1 1 d .
O2 O 0.5042(2) 0.10718(19) 0.39864(17) 0.0237(3) Uani 1 1 d .
O3 O 0.5762(2) 0.1901(2) 0.20065(17) 0.0266(3) Uani 1 1 d .
O4 O 0.6839(2) 0.4018(2) 0.44855(17) 0.0290(4) Uani 1 1 d .
Cl Cl 0.52285(7) 0.24784(6) 0.33430(5) 0.01536(12) Uani 1 1 d .

loop_
_atom_site_aniso_label
_atom_site_aniso_U_11
_atom_site_aniso_U_22
_atom_site_aniso_U_33
_atom_site_aniso_U_23
_atom_site_aniso_U_13
_atom_site_aniso_U_12
Cu 0.01341(17) 0.01094(17) 0.01218(17) 0.00266(12) 0.00571(13) 0.00176(12)
N1 0.0170(8) 0.0157(8) 0.0138(8) 0.0032(6) 0.0075(6) 0.0023(6)
N2 0.0146(8) 0.0134(8) 0.0162(8) 0.0048(6) 0.0063(6) 0.0038(6)
C1 0.0123(8) 0.0124(9) 0.0141(9) 0.0013(7) 0.0041(7) 0.0000(7)
C2 0.0130(9) 0.0175(9) 0.0143(9) 0.0039(7) 0.0023(7) 0.0039(7)
C3 0.0168(9) 0.0158(9) 0.0119(9) 0.0044(7) 0.0035(7) 0.0038(7)
C4 0.0173(9) 0.0178(9) 0.0155(9) 0.0055(7) 0.0092(8) 0.0047(7)
C5 0.0136(9) 0.0161(9) 0.0186(10) 0.0056(8) 0.0085(8) 0.0058(7)
C6 0.0168(9) 0.0143(9) 0.0190(10) 0.0054(7) 0.0081(8) 0.0041(7)
O 0.0203(7) 0.0251(8) 0.0309(8) 0.0140(6) 0.0156(6) 0.0141(6)
O1 0.0200(7) 0.0271(8) 0.0456(10) 0.0177(7) 0.0156(7) 0.0130(6)
O2 0.0305(8) 0.0182(7) 0.0237(8) 0.0121(6) 0.0089(6) 0.0040(6)
O3 0.0345(9) 0.0358(9) 0.0198(8) 0.0129(7) 0.0157(7) 0.0194(7)
O4 0.0308(8) 0.0223(8) 0.0224(8) 0.0065(6) 0.0029(7) -0.0066(6)
Cl 0.0165(2) 0.0149(2) 0.0165(2) 0.00668(18) 0.00726(18) 0.00469(17)

loop_
_atom_type_symbol
_atom_type_description
_atom_type_scat_dispersion_real
_atom_type_scat_dispersion_imag
_atom_type_scat_source
Cu Cu 0.3201 1.2651 'International Tables Vol C Tables 4.2.6.8 and 6.1.1.4'
N N 0.0061 0.0033 'International Tables Vol C Tables 4.2.6.8 and 6.1.1.4'
C C 0.0033 0.0016 'International Tables Vol C Tables 4.2.6.8 and 6.1.1.4'
O O 0.0106 0.0060 'International Tables Vol C Tables 4.2.6.8 and 6.1.1.4'
Cl Cl 0.1484 0.1585 'International Tables Vol C Tables 4.2.6.8 and 6.1.1.4'
H H 0.0000 0.0000 'International Tables Vol C Tables 4.2.6.8 and 6.1.1.4'

loop_
_geom_angle_atom_site_label_1
_geom_angle_atom_site_label_2
_geom_angle_atom_site_label_3
_geom_angle
_geom_angle_site_symmetry_1
_geom_angle_site_symmetry_3
N1 Cu N1 180.00(7) 2_556 .
N1 Cu N2 91.42(6) 2_556 2_556
N1 Cu N2 88.58(6) . 2_556
N1 Cu N2 88.58(6) 2_556 .
N1 Cu N2 91.42(6) . .
N2 Cu N2 180.0 2_556 .
C1 N1 Cu 120.48(11) . .
C3 N2 Cu 122.69(12) . .
N1 C1 C2 109.60(15) . .
N1 C1 C6 111.32(15) . .
C2 C1 C6 111.82(16) . .
C3 C2 C1 112.91(15) . .
N2 C3 C2 110.20(15) . .
N2 C3 C4 110.31(15) . .
C2 C3 C4 111.24(16) . .
C5 C4 C3 111.39(15) . .
O C5 C4 107.07(15) . .
O C5 C6 111.29(15) . .
C4 C5 C6 110.79(16) . .
C5 C6 C1 113.29(15) . .
O4 Cl O3 109.62(10) . .
O4 Cl O2 109.62(9) . .
O3 Cl O2 109.79(9) . .
O4 Cl O1 109.79(10) . .
O3 Cl O1 108.93(9) . .
O2 Cl O1 109.08(9) . .

loop_
_geom_bond_atom_site_label_1
_geom_bond_atom_site_label_2
_geom_bond_distance
_geom_bond_site_symmetry_2
Cu N1 2.0221(15) 2_556
Cu N1 2.0221(15) .
Cu N2 2.0337(16) 2_556
Cu N2 2.0337(16) .
N1 C1 1.498(2) .
N2 C3 1.503(2) .
C1 C2 1.527(3) .
C1 C6 1.527(3) .
C2 C3 1.525(3) .
C3 C4 1.528(3) .
C4 C5 1.521(3) .
C5 O 1.433(2) .
C5 C6 1.526(3) .
O1 Cl 1.4481(15) .
O2 Cl 1.4456(14) .
O3 Cl 1.4403(15) .
O4 Cl 1.4371(15) .
